data_1516130
loop_
_publ_author_name
'Nayak, Sanatan'
'Ghosh, Nayan'
'Sahoo, Akhila K.'

_publ_section_title
;
 Access to Cyclobutene-Fused Azepines through Au-Catalyzed
 Cycloisomerization of Stable Alkyne Tethered Ketene N,N-Acetals.
;
_journal_issue 11
_journal_name_full 'Organic letters'
_journal_page_first 2996
_journal_page_last 2999
_journal_paper_doi 10.1021/ol501125r
_journal_volume 16
_journal_year 2014
_chemical_formula_sum 'C39 H32 N4 O6 S2'
_chemical_formula_weight 716.81
_chemical_name_systematic
;
 ?
;
_space_group_IT_number 41
_symmetry_space_group_name_Hall 'A 2 -2ab'
_symmetry_space_group_name_H-M 'A b a 2'
_atom_sites_solution_hydrogens geom
_atom_sites_solution_primary direct
_atom_sites_solution_secondary difmap
_audit_creation_method SHELXL-97
_cell_angle_alpha 90.00
_cell_angle_beta 90.00
_cell_angle_gamma 90.00
_cell_formula_units_Z 8
_cell_length_a 15.0516(15)
_cell_length_b 28.646(3)
_cell_length_c 18.0316(18)
_cell_measurement_reflns_used 1750
_cell_measurement_temperature 298(2)
_cell_measurement_theta_max 21.2590
_cell_measurement_theta_min 3.0440
_cell_volume 7774.7(14)
_computing_structure_refinement 'SHELXL-97 (Sheldrick, 2008)'
_diffrn_ambient_temperature 298(2)
_diffrn_measured_fraction_theta_full 0.998
_diffrn_measured_fraction_theta_max 0.871
_diffrn_radiation_monochromator graphite
_diffrn_radiation_source 'fine-focus sealed tube'
_diffrn_radiation_type MoK\a
_diffrn_radiation_wavelength 0.71073
_diffrn_reflns_av_R_equivalents 0.0751
_diffrn_reflns_av_sigmaI/netI 0.1182
_diffrn_reflns_limit_h_max 19
_diffrn_reflns_limit_h_min -20
_diffrn_reflns_limit_k_max 29
_diffrn_reflns_limit_k_min -36
_diffrn_reflns_limit_l_max 12
_diffrn_reflns_limit_l_min -24
_diffrn_reflns_number 11517
_diffrn_reflns_theta_full 25.00
_diffrn_reflns_theta_max 29.13
_diffrn_reflns_theta_min 2.77
_exptl_absorpt_coefficient_mu 0.186
_exptl_absorpt_correction_T_max 1.00000
_exptl_absorpt_correction_T_min 0.88325
_exptl_absorpt_correction_type multi-scan
_exptl_absorpt_process_details sadabs
_exptl_crystal_colour yellow
_exptl_crystal_density_diffrn 1.225
_exptl_crystal_density_method 'not measured'
_exptl_crystal_description plate
_exptl_crystal_F_000 2992
_exptl_crystal_size_max 0.24
_exptl_crystal_size_mid 0.20
_exptl_crystal_size_min 0.10
_refine_diff_density_max 1.139
_refine_diff_density_min -0.374
_refine_diff_density_rms 0.106
_refine_ls_abs_structure_details 'Flack H D (1983), Acta Cryst. A39, 876-881'
_refine_ls_abs_structure_Flack 0.07(17)
_refine_ls_extinction_method none
_refine_ls_goodness_of_fit_ref 0.967
_refine_ls_hydrogen_treatment mixed
_refine_ls_matrix_type full
_refine_ls_number_parameters 463
_refine_ls_number_reflns 6466
_refine_ls_number_restraints 1
_refine_ls_restrained_S_all 0.967
_refine_ls_R_factor_all 0.1591
_refine_ls_R_factor_gt 0.0803
_refine_ls_shift/su_max 0.000
_refine_ls_shift/su_mean 0.000
_refine_ls_structure_factor_coef Fsqd
_refine_ls_weighting_details 'calc w=1/[\s^2^(Fo^2^)+(0.1117P)^2^+0.0000P] where P=(Fo^2^+2Fc^2^)/3'
_refine_ls_weighting_scheme calc
_refine_ls_wR_factor_gt 0.1998
_refine_ls_wR_factor_ref 0.2453
_reflns_number_gt 3063
_reflns_number_total 6466
_reflns_threshold_expression >2\s(I)
_cod_data_source_file ol501125r_si_003.cif
_cod_data_source_block aks109
_cod_depositor_comments 'Adding full bibliography for 1516129--1516131.cif.'
_cod_original_sg_symbol_Hall 'A 2 -2ac'
_cod_database_code 1516130

loop_
_symmetry_equiv_pos_as_xyz
'x, y, z'
'-x, -y, z'
'-x+1/2, y, z+1/2'
'x+1/2, -y, z+1/2'
'x, y+1/2, z+1/2'
'-x, -y+1/2, z+1/2'
'-x+1/2, y+1/2, z+1'
'x+1/2, -y+1/2, z+1'

loop_
_atom_site_label
_atom_site_type_symbol
_atom_site_fract_x
_atom_site_fract_y
_atom_site_fract_z
_atom_site_U_iso_or_equiv
_atom_site_adp_type
_atom_site_occupancy
_atom_site_symmetry_multiplicity
_atom_site_calc_flag
_atom_site_refinement_flags
S1 S 0.08380(13) 0.80304(7) 0.88660(13) 0.0586(5) Uani 1 1 d .
S2 S -0.08585(14) 0.87082(7) 1.02492(15) 0.0654(6) Uani 1 1 d .
N1 N -0.0400(4) 0.8188(2) 1.0306(3) 0.0534(15) Uani 1 1 d .
O2 O -0.1726(4) 0.69188(19) 1.0499(3) 0.0700(16) Uani 1 1 d .
C3 C 0.0763(5) 0.6741(3) 1.1320(4) 0.056(2) Uani 1 1 d .
C4 C -0.1518(5) 0.7368(3) 1.0523(5) 0.059(2) Uani 1 1 d .
N5 N -0.0235(4) 0.79934(19) 0.9039(3) 0.0480(15) Uani 1 1 d .
O6 O 0.1233(3) 0.8165(2) 0.9536(3) 0.0717(16) Uani 1 1 d .
C7 C 0.0602(6) 0.7210(3) 1.1164(4) 0.059(2) Uani 1 1 d .
C8 C 0.1740(6) 0.6939(3) 0.7772(5) 0.070(2) Uani 1 1 d .
H8 H 0.1893 0.6867 0.7286 0.085 Uiso 1 1 calc R
C9 C 0.1210(5) 0.7476(3) 0.8651(5) 0.058(2) Uani 1 1 d .
O10 O 0.0925(4) 0.8308(2) 0.8226(3) 0.0716(16) Uani 1 1 d .
O11 O -0.1522(4) 0.8668(2) 0.9701(4) 0.0847(19) Uani 1 1 d .
O12 O -0.1073(4) 0.8840(2) 1.0984(4) 0.087(2) Uani 1 1 d .
C13 C 0.0058(6) 0.8079(3) 1.0979(5) 0.070(2) Uani 1 1 d .
H13A H -0.0335 0.8146 1.1393 0.084 Uiso 1 1 calc R
H13B H 0.0567 0.8285 1.1022 0.084 Uiso 1 1 calc R
C14 C -0.0981(5) 0.7475(3) 0.9854(4) 0.057(2) Uani 1 1 d .
H14 H -0.0954 0.7247 0.9487 0.068 Uiso 1 1 calc R
C15 C -0.0854(5) 0.7920(3) 0.8424(5) 0.067(2) Uani 1 1 d .
H15A H -0.1432 0.8037 0.8572 0.080 Uiso 1 1 calc R
H15B H -0.0656 0.8107 0.8007 0.080 Uiso 1 1 calc R
O16 O -0.1738(4) 0.7625(2) 1.0997(4) 0.0845(19) Uani 1 1 d .
C17 C -0.1056(6) 0.7051(4) 0.8020(5) 0.064(2) Uani 1 1 d .
C18 C 0.0370(5) 0.7594(3) 1.1049(4) 0.060(2) Uani 1 1 d .
C19 C -0.0959(6) 0.7439(4) 0.8174(5) 0.066(2) Uani 1 1 d .
C20 C -0.0421(5) 0.6295(4) 0.7653(5) 0.072(3) Uani 1 1 d .
H20 H 0.0141 0.6429 0.7633 0.086 Uiso 1 1 calc R
C21 C 0.1057(6) 0.5797(3) 1.1616(5) 0.074(3) Uani 1 1 d .
C22 C -0.0536(5) 0.7868(3) 0.9736(4) 0.0509(19) Uani 1 1 d .
C23 C 0.1578(6) 0.6541(3) 1.1174(5) 0.071(2) Uani 1 1 d .
H23 H 0.2035 0.6720 1.0973 0.085 Uiso 1 1 calc R
C24 C 0.1414(5) 0.7366(3) 0.7925(5) 0.067(2) Uani 1 1 d .
H24 H 0.1326 0.7582 0.7548 0.081 Uiso 1 1 calc R
N25 N 0.1290(7) 0.4939(4) 1.1917(8) 0.141(5) Uani 1 1 d .
C26 C 0.1712(6) 0.6068(3) 1.1329(6) 0.083(3) Uani 1 1 d .
H26 H 0.2265 0.5936 1.1234 0.100 Uiso 1 1 calc R
C27 C 0.1856(5) 0.6603(3) 0.8321(6) 0.071(2) Uani 1 1 d .
C28 C -0.1314(6) 0.5625(3) 0.7518(6) 0.077(3) Uani 1 1 d .
C29 C -0.1145(6) 0.6571(3) 0.7853(4) 0.065(2) Uani 1 1 d .
C30 C -0.0037(5) 0.9101(3) 0.9943(6) 0.064(2) Uani 1 1 d .
C31 C -0.1971(6) 0.6339(4) 0.7921(6) 0.083(3) Uani 1 1 d .
H31 H -0.2467 0.6501 0.8090 0.100 Uiso 1 1 calc R
C32 C 0.2217(8) 0.6123(3) 0.8147(7) 0.105(4) Uani 1 1 d .
H32A H 0.2853 0.6137 0.8112 0.157 Uiso 1 1 calc R
H32B H 0.1977 0.6017 0.7683 0.157 Uiso 1 1 calc R
H32C H 0.2052 0.5910 0.8534 0.157 Uiso 1 1 calc R
C33 C 0.0234(6) 0.6005(4) 1.1778(6) 0.085(3) Uani 1 1 d .
H33 H -0.0218 0.5828 1.1990 0.102 Uiso 1 1 calc R
C34 C 0.1339(5) 0.7166(3) 0.9213(5) 0.067(2) Uani 1 1 d .
H34 H 0.1213 0.7247 0.9701 0.080 Uiso 1 1 calc R
C35 C 0.0410(6) 0.9351(3) 1.0432(5) 0.075(3) Uani 1 1 d .
H35 H 0.0298 0.9326 1.0938 0.090 Uiso 1 1 calc R
C36 C 0.1659(5) 0.6729(3) 0.9042(5) 0.073(2) Uani 1 1 d .
H36 H 0.1744 0.6513 0.9421 0.087 Uiso 1 1 calc R
C37 C 0.0701(9) 0.9485(3) 0.8964(8) 0.109(4) Uani 1 1 d .
H37 H 0.0774 0.9532 0.8458 0.130 Uiso 1 1 calc R
C38 C -0.0519(6) 0.5831(4) 0.7485(6) 0.081(3) Uani 1 1 d .
H38 H -0.0025 0.5657 0.7345 0.097 Uiso 1 1 calc R
C39 C -0.2508(8) 0.6264(4) 1.0894(6) 0.117(4) Uani 1 1 d .
H39A H -0.2943 0.6148 1.1237 0.175 Uiso 1 1 calc R
H39B H -0.1970 0.6087 1.0943 0.175 Uiso 1 1 calc R
H39C H -0.2730 0.6235 1.0397 0.175 Uiso 1 1 calc R
C40 C 0.1069(7) 0.9660(4) 1.0152(8) 0.097(4) Uani 1 1 d .
H40 H 0.1421 0.9823 1.0488 0.117 Uiso 1 1 calc R
C41 C -0.1414(8) 0.5153(4) 0.7303(7) 0.098(4) Uani 1 1 d .
C42 C -0.2047(6) 0.5873(3) 0.7739(6) 0.087(3) Uani 1 1 d .
H42 H -0.2597 0.5726 0.7767 0.104 Uiso 1 1 calc R
C43 C 0.1203(7) 0.9725(4) 0.9438(9) 0.096(4) Uani 1 1 d .
N44 N -0.1454(8) 0.4784(4) 0.7141(6) 0.123(4) Uani 1 1 d .
C45 C -0.2324(7) 0.6766(3) 1.1059(6) 0.089(3) Uani 1 1 d .
H45A H -0.2869 0.6947 1.1043 0.107 Uiso 1 1 calc R
H45B H -0.2059 0.6800 1.1546 0.107 Uiso 1 1 calc R
C1 C 0.0075(7) 0.9168(3) 0.9206(6) 0.083(3) Uani 1 1 d .
H1 H -0.0266 0.9002 0.8866 0.100 Uiso 1 1 calc R
C2 C 0.0099(6) 0.6466(4) 1.1625(5) 0.079(3) Uani 1 1 d .
H2 H -0.0451 0.6599 1.1727 0.094 Uiso 1 1 calc R
C5 C 0.1882(9) 1.0070(4) 0.9188(9) 0.143(6) Uani 1 1 d .
H5A H 0.1663 1.0235 0.8762 0.214 Uiso 1 1 calc R
H5B H 0.2420 0.9909 0.9060 0.214 Uiso 1 1 calc R
H5C H 0.1999 1.0287 0.9581 0.214 Uiso 1 1 calc R
C6 C 0.1208(7) 0.5312(4) 1.1790(8) 0.100(4) Uani 1 1 d .

loop_
_atom_site_aniso_label
_atom_site_aniso_U_11
_atom_site_aniso_U_22
_atom_site_aniso_U_33
_atom_site_aniso_U_23
_atom_site_aniso_U_13
_atom_site_aniso_U_12
S1 0.0463(10) 0.0622(12) 0.0673(13) 0.0060(12) 0.0060(11) -0.0037(10)
S2 0.0530(11) 0.0487(11) 0.0943(17) -0.0100(12) 0.0096(13) 0.0026(10)
N1 0.055(4) 0.052(4) 0.053(4) -0.012(3) 0.000(3) -0.001(3)
O2 0.072(4) 0.063(4) 0.075(4) 0.007(3) 0.013(3) -0.021(3)
C3 0.051(5) 0.066(5) 0.050(5) 0.003(4) -0.002(4) 0.001(4)
C4 0.046(4) 0.064(6) 0.067(5) 0.003(5) -0.003(4) -0.016(4)
N5 0.037(3) 0.051(3) 0.056(4) 0.001(3) 0.005(3) 0.002(3)
O6 0.048(3) 0.088(4) 0.079(4) -0.015(3) 0.004(3) -0.009(3)
C7 0.063(5) 0.063(6) 0.051(5) -0.001(4) 0.002(4) -0.002(5)
C8 0.061(5) 0.094(7) 0.056(5) -0.006(5) 0.003(4) 0.012(5)
C9 0.039(4) 0.073(6) 0.061(5) 0.004(4) 0.002(4) 0.002(4)
O10 0.060(3) 0.069(4) 0.086(4) 0.019(3) 0.015(3) -0.003(3)
O11 0.053(3) 0.070(4) 0.132(6) -0.007(4) -0.026(4) 0.008(3)
O12 0.084(4) 0.072(4) 0.106(5) -0.030(4) 0.032(4) 0.002(3)
C13 0.079(6) 0.063(6) 0.069(6) -0.021(5) 0.002(5) -0.007(5)
C14 0.060(5) 0.047(4) 0.063(5) -0.006(4) 0.008(4) -0.005(4)
C15 0.057(5) 0.071(6) 0.072(6) 0.001(5) 0.009(5) -0.008(5)
O16 0.088(4) 0.085(4) 0.080(4) -0.023(4) 0.032(4) -0.017(4)
C17 0.061(5) 0.077(7) 0.055(5) -0.011(5) 0.000(4) -0.005(5)
C18 0.065(5) 0.062(6) 0.053(5) -0.015(4) -0.002(4) -0.012(5)
C19 0.055(5) 0.082(7) 0.062(5) -0.008(5) -0.003(4) 0.001(5)
C20 0.035(4) 0.112(8) 0.067(6) -0.007(5) 0.011(4) 0.002(5)
C21 0.065(6) 0.071(6) 0.086(7) 0.006(5) -0.016(5) -0.012(5)
C22 0.039(4) 0.053(5) 0.061(5) 0.003(4) 0.005(4) -0.003(4)
C23 0.054(5) 0.078(7) 0.080(6) 0.005(5) 0.001(4) -0.013(5)
C24 0.053(5) 0.086(7) 0.063(6) 0.002(5) 0.006(4) 0.009(5)
N25 0.099(7) 0.072(6) 0.252(15) 0.047(8) -0.037(8) -0.010(6)
C26 0.056(5) 0.083(7) 0.112(8) 0.026(6) 0.007(5) 0.003(5)
C27 0.057(5) 0.078(6) 0.080(7) -0.014(5) -0.007(5) 0.016(5)
C28 0.055(5) 0.077(7) 0.098(7) 0.008(6) 0.007(5) 0.011(5)
C29 0.065(5) 0.081(6) 0.048(5) 0.005(4) 0.001(4) -0.008(5)
C30 0.053(4) 0.042(5) 0.096(7) 0.002(5) 0.013(5) 0.005(4)
C31 0.048(5) 0.111(9) 0.091(7) -0.009(6) 0.007(5) 0.003(5)
C32 0.110(8) 0.092(8) 0.113(9) -0.018(7) -0.021(7) 0.037(7)
C33 0.054(5) 0.097(8) 0.104(8) 0.030(6) -0.010(5) -0.020(5)
C34 0.064(5) 0.081(6) 0.055(5) -0.002(5) 0.011(4) 0.019(5)
C35 0.085(6) 0.059(6) 0.081(6) 0.000(5) -0.021(5) -0.012(5)
C36 0.065(5) 0.087(6) 0.066(6) 0.009(5) -0.003(5) 0.022(5)
C37 0.139(10) 0.053(6) 0.134(11) 0.008(7) 0.066(9) -0.006(7)
C38 0.063(6) 0.085(7) 0.094(7) -0.009(6) 0.005(5) 0.010(6)
C39 0.128(9) 0.107(9) 0.116(9) 0.038(7) -0.010(8) -0.064(8)
C40 0.081(7) 0.063(6) 0.148(11) 0.010(7) -0.040(8) -0.009(5)
C41 0.102(8) 0.066(7) 0.125(10) 0.004(7) -0.002(7) 0.005(7)
C42 0.066(6) 0.072(6) 0.121(9) -0.005(6) 0.004(6) -0.014(5)
C43 0.077(7) 0.054(7) 0.156(12) 0.013(8) 0.020(8) 0.005(5)
N44 0.140(9) 0.084(7) 0.145(9) 0.007(7) -0.001(7) 0.010(7)
C45 0.077(6) 0.091(7) 0.099(7) 0.033(6) 0.009(6) -0.027(6)
C1 0.100(7) 0.052(5) 0.098(8) -0.008(5) 0.018(6) -0.004(5)
C2 0.060(5) 0.094(7) 0.082(6) 0.009(6) 0.002(5) -0.003(5)
C5 0.115(9) 0.071(7) 0.242(17) 0.010(9) 0.061(10) -0.014(7)
C6 0.065(6) 0.069(7) 0.166(11) 0.021(7) -0.010(7) -0.012(6)

loop_
_atom_type_symbol
_atom_type_description
_atom_type_scat_dispersion_real
_atom_type_scat_dispersion_imag
_atom_type_scat_source
C C 0.0033 0.0016 'International Tables Vol C Tables 4.2.6.8 and 6.1.1.4'
H H 0.0000 0.0000 'International Tables Vol C Tables 4.2.6.8 and 6.1.1.4'
N N 0.0061 0.0033 'International Tables Vol C Tables 4.2.6.8 and 6.1.1.4'
O O 0.0106 0.0060 'International Tables Vol C Tables 4.2.6.8 and 6.1.1.4'
S S 0.1246 0.1234 'International Tables Vol C Tables 4.2.6.8 and 6.1.1.4'

loop_
_geom_angle_atom_site_label_1
_geom_angle_atom_site_label_2
_geom_angle_atom_site_label_3
_geom_angle
O6 S1 O10 120.8(4)
O6 S1 N5 105.7(3)
O10 S1 N5 106.4(3)
O6 S1 C9 108.0(4)
O10 S1 C9 107.7(4)
N5 S1 C9 107.5(3)
O11 S2 O12 121.1(4)
O11 S2 N1 105.5(4)
O12 S2 N1 106.2(4)
O11 S2 C30 109.2(5)
O12 S2 C30 106.5(4)
N1 S2 C30 107.6(3)
C22 N1 C13 123.6(6)
C22 N1 S2 119.2(5)
C13 N1 S2 117.0(5)
C4 O2 C45 115.2(7)
C23 C3 C2 118.8(8)
C23 C3 C7 121.0(8)
C2 C3 C7 120.1(8)
O16 C4 O2 124.4(8)
O16 C4 C14 128.0(8)
O2 C4 C14 107.5(8)
C22 N5 C15 116.3(6)
C22 N5 S1 120.6(5)
C15 N5 S1 119.3(5)
C18 C7 C3 172.6(9)
C24 C8 C27 121.9(9)
C34 C9 C24 121.5(8)
C34 C9 S1 118.6(6)
C24 C9 S1 119.8(7)
N1 C13 C18 115.6(7)
C22 C14 C4 125.4(8)
C19 C15 N5 116.0(7)
C19 C17 C29 177.4(10)
C7 C18 C13 174.6(9)
C17 C19 C15 175.8(10)
C38 C20 C29 121.6(8)
C26 C21 C33 118.4(9)
C26 C21 C6 121.3(9)
C33 C21 C6 120.2(9)
C14 C22 N5 122.2(7)
C14 C22 N1 120.9(7)
N5 C22 N1 116.8(6)
C3 C23 C26 119.4(8)
C8 C24 C9 119.0(9)
C21 C26 C23 121.8(9)
C36 C27 C8 117.5(8)
C36 C27 C32 120.7(9)
C8 C27 C32 121.8(9)
C38 C28 C42 120.4(9)
C38 C28 C41 120.2(9)
C42 C28 C41 119.3(9)
C20 C29 C17 122.2(8)
C20 C29 C31 116.2(9)
C17 C29 C31 121.4(9)
C35 C30 C1 121.0(9)
C35 C30 S2 119.7(8)
C1 C30 S2 119.2(8)
C42 C31 C29 120.4(9)
C2 C33 C21 120.0(9)
C9 C34 C36 118.5(8)
C30 C35 C40 117.2(10)
C34 C36 C27 121.6(8)
C43 C37 C1 121.7(12)
C28 C38 C20 120.9(9)
C43 C40 C35 122.8(11)
N44 C41 C28 177.0(15)
C28 C42 C31 120.3(9)
C40 C43 C37 117.8(11)
C40 C43 C5 119.6(14)
C37 C43 C5 122.6(14)
O2 C45 C39 105.9(8)
C30 C1 C37 119.3(11)
C33 C2 C3 121.5(9)
N25 C6 C21 177.2(12)

loop_
_geom_bond_atom_site_label_1
_geom_bond_atom_site_label_2
_geom_bond_distance
S1 O6 1.400(6)
S1 O10 1.407(6)
S1 N5 1.649(6)
S1 C9 1.727(9)
S2 O11 1.410(7)
S2 O12 1.414(7)
S2 N1 1.645(6)
S2 C30 1.760(8)
N1 C22 1.395(9)
N1 C13 1.430(10)
O2 C4 1.326(9)
O2 C45 1.422(10)
C3 C23 1.379(11)
C3 C2 1.385(12)
C3 C7 1.396(12)
C4 O16 1.175(9)
C4 C14 1.484(12)
N5 C22 1.382(9)
N5 C15 1.463(10)
C7 C18 1.172(11)
C8 C24 1.345(11)
C8 C27 1.393(12)
C9 C34 1.362(11)
C9 C24 1.380(11)
C13 C18 1.473(12)
C14 C22 1.328(10)
C15 C19 1.460(12)
C17 C19 1.154(12)
C17 C29 1.414(12)
C20 C38 1.374(13)
C20 C29 1.393(12)
C21 C26 1.359(12)
C21 C33 1.405(13)
C21 C6 1.441(14)
C23 C26 1.398(12)
N25 C6 1.100(12)
C27 C36 1.380(12)
C27 C32 1.512(12)
C28 C38 1.336(12)
C28 C42 1.370(12)
C28 C41 1.416(15)
C29 C31 1.417(11)
C30 C35 1.321(12)
C30 C1 1.353(11)
C31 C42 1.380(12)
C33 C2 1.365(12)
C34 C36 1.377(11)
C35 C40 1.422(14)
C37 C43 1.332(17)
C37 C1 1.378(14)
C39 C45 1.494(13)
C40 C43 1.318(16)
C41 N44 1.097(12)
C43 C5 1.491(15)
